data_7101668
loop_
_publ_author_name
'Stallinger, Silvia'
'Reitsamer, Christian'
'Schuh, Walter'
'Kopacka, Holger'
'Wurst, Klaus'
'Peringer, Paul'

_publ_section_title
;
 Novel route to carbodiphosphoranes producing a new P,C,P pincer
 carbene ligand.
;
_journal_issue 5
_journal_name_full 'Chemical communications (Cambridge, England)'
_journal_page_first 510
_journal_page_last 512
_journal_paper_doi 10.1039/b609723e
_journal_year 2007
_chemical_formula_sum 'C51 H51 Cl3 O3 P4 Pd'
_chemical_formula_weight 1048.55
_chemical_name_systematic
;
?
;
_space_group_IT_number 2
_symmetry_cell_setting triclinic
_symmetry_space_group_name_Hall '-P 1'
_symmetry_space_group_name_H-M 'P -1'
_atom_sites_solution_hydrogens geom
_atom_sites_solution_primary direct
_atom_sites_solution_secondary difmap
_audit_creation_method SHELXL-97
_cell_angle_alpha 86.390(2)
_cell_angle_beta 89.649(2)
_cell_angle_gamma 72.822(2)
_cell_formula_units_Z 2
_cell_length_a 9.2897(3)
_cell_length_b 13.5853(6)
_cell_length_c 19.9199(7)
_cell_measurement_reflns_used 22632
_cell_measurement_temperature 233(2)
_cell_measurement_theta_max 25.0
_cell_measurement_theta_min 1.0
_cell_volume 2396.84(16)
_computing_data_collection COLLECT
_computing_data_reduction 'DENZO and SCALEPACK'
_computing_structure_refinement 'SHELXL-97 (Sheldrick, 1997)'
_computing_structure_solution 'SHELXS-97 (Sheldrick, 1990)'
_diffrn_ambient_temperature 233(2)
_diffrn_measured_fraction_theta_full 0.991
_diffrn_measured_fraction_theta_max 0.991
_diffrn_measurement_device_type 'Nonius KappaCCD'
_diffrn_measurement_method 'phi- and omega-scans'
_diffrn_radiation_monochromator graphite
_diffrn_radiation_source 'fine-focus sealed tube'
_diffrn_radiation_type MoK\a
_diffrn_radiation_wavelength 0.71073
_diffrn_reflns_av_R_equivalents 0.0310
_diffrn_reflns_av_sigmaI/netI 0.0606
_diffrn_reflns_limit_h_max 11
_diffrn_reflns_limit_h_min -10
_diffrn_reflns_limit_k_max 16
_diffrn_reflns_limit_k_min -14
_diffrn_reflns_limit_l_max 23
_diffrn_reflns_limit_l_min -21
_diffrn_reflns_number 13389
_diffrn_reflns_theta_full 25.00
_diffrn_reflns_theta_max 25.00
_diffrn_reflns_theta_min 1.57
_diffrn_standards_number 0
_exptl_absorpt_coefficient_mu 0.730
_exptl_crystal_colour colorless
_exptl_crystal_density_diffrn 1.453
_exptl_crystal_density_method 'not measured'
_exptl_crystal_description plate
_exptl_crystal_F_000 1076
_exptl_crystal_size_max 0.2
_exptl_crystal_size_mid 0.1
_exptl_crystal_size_min 0.03
_refine_diff_density_max 0.587
_refine_diff_density_min -0.593
_refine_diff_density_rms 0.077
_refine_ls_extinction_method none
_refine_ls_goodness_of_fit_ref 1.039
_refine_ls_hydrogen_treatment 'mixed; refined at C1 and O1,O2 (bond restr)'
_refine_ls_matrix_type full
_refine_ls_number_parameters 579
_refine_ls_number_reflns 8354
_refine_ls_number_restraints 4
_refine_ls_restrained_S_all 1.038
_refine_ls_R_factor_all 0.0635
_refine_ls_R_factor_gt 0.0420
_refine_ls_shift/su_max 0.002
_refine_ls_shift/su_mean 0.000
_refine_ls_structure_factor_coef Fsqd
_refine_ls_weighting_details 'calc w=1/[\s^2^(Fo^2^)+(0.0000P)^2^+3.3976P] where P=(Fo^2^+2Fc^2^)/3'
_refine_ls_weighting_scheme calc
_refine_ls_wR_factor_gt 0.0755
_refine_ls_wR_factor_ref 0.0813
_reflns_number_gt 6610
_reflns_number_total 8354
_reflns_threshold_expression >2sigma(I)
_cod_data_source_file b609723e.txt
_cod_data_source_block p146c
_cod_original_sg_symbol_H-M P-1
_cod_database_code 7101668

loop_
_symmetry_equiv_pos_as_xyz
'x, y, z'
'-x, -y, -z'

loop_
_atom_site_label
_atom_site_type_symbol
_atom_site_fract_x
_atom_site_fract_y
_atom_site_fract_z
_atom_site_U_iso_or_equiv
_atom_site_adp_type
_atom_site_occupancy
_atom_site_symmetry_multiplicity
_atom_site_calc_flag
_atom_site_refinement_flags
Pd1 Pd 0.76635(3) 0.79673(2) 0.825836(12) 0.02313(8) Uani 1 1 d .
P1 P 0.68429(9) 0.64954(7) 0.83048(4) 0.0231(2) Uani 1 1 d .
P2 P 0.76424(9) 0.67331(7) 0.68951(4) 0.0234(2) Uani 1 1 d .
P3 P 0.75316(9) 0.90789(7) 0.67828(4) 0.02242(19) Uani 1 1 d .
P4 P 0.81903(9) 0.95337(7) 0.81362(4) 0.0240(2) Uani 1 1 d .
Cl1 Cl 0.76207(13) 0.80647(8) 0.94203(4) 0.0471(3) Uani 1 1 d .
Cl2 Cl 1.22471(10) 0.76040(8) 0.70472(5) 0.0428(2) Uani 1 1 d .
Cl3 Cl 0.77947(13) 1.23180(9) 0.63797(5) 0.0544(3) Uani 1 1 d .
O1 O 0.5574(4) 1.4348(3) 0.6969(2) 0.0701(10) Uani 1 1 d D
H1OA H 0.610(6) 1.379(3) 0.677(3) 0.10(2) Uiso 1 1 d D
H1OB H 0.515(5) 1.462(4) 0.6576(15) 0.074(18) Uiso 1 1 d D
O2 O 0.3285(6) 1.5586(4) 0.6091(2) 0.1038(14) Uani 1 1 d D
H2OA H 0.283(9) 1.620(4) 0.626(4) 0.20(4) Uiso 1 1 d D
H2OB H 0.275(8) 1.584(6) 0.571(2) 0.16(3) Uiso 1 1 d D
O3 O 0.2777(10) 1.5802(4) 0.4693(2) 0.209(4) Uani 1 1 d .
C1 C 0.8067(4) 0.7824(3) 0.72245(16) 0.0240(7) Uani 1 1 d .
H1 H 0.912(4) 0.767(3) 0.7211(16) 0.029(9) Uiso 1 1 d .
C2 C 0.6273(3) 0.6407(3) 0.74344(16) 0.0256(8) Uani 1 1 d .
H2A H 0.6244 0.5705 0.7365 0.031 Uiso 1 1 calc .
H2B H 0.5269 0.6887 0.7337 0.031 Uiso 1 1 calc .
C3 C 0.8652(3) 0.9696(3) 0.72456(16) 0.0246(7) Uani 1 1 d .
H3A H 0.8404 1.0431 0.7101 0.030 Uiso 1 1 calc .
H3B H 0.9728 0.9371 0.7174 0.030 Uiso 1 1 calc .
C101 C 0.5236(4) 0.6424(3) 0.88154(17) 0.0285(8) Uani 1 1 d .
C102 C 0.5327(4) 0.6477(3) 0.95060(19) 0.0445(10) Uani 1 1 d .
H102 H 0.6178 0.6593 0.9699 0.053 Uiso 1 1 calc .
C103 C 0.4170(5) 0.6359(4) 0.9911(2) 0.0575(13) Uani 1 1 d .
H103 H 0.4237 0.6392 1.0379 0.069 Uiso 1 1 calc .
C104 C 0.2923(5) 0.6195(4) 0.9631(2) 0.0603(13) Uani 1 1 d .
H104 H 0.2130 0.6124 0.9907 0.072 Uiso 1 1 calc .
C105 C 0.2834(5) 0.6134(4) 0.8951(2) 0.0595(13) Uani 1 1 d .
H105 H 0.1982 0.6013 0.8762 0.071 Uiso 1 1 calc .
C106 C 0.3984(4) 0.6248(3) 0.85372(18) 0.0409(10) Uani 1 1 d .
H106 H 0.3913 0.6205 0.8070 0.049 Uiso 1 1 calc .
C107 C 0.8221(3) 0.5275(3) 0.85649(16) 0.0259(8) Uani 1 1 d .
C108 C 0.9393(4) 0.5268(3) 0.89918(18) 0.0337(9) Uani 1 1 d .
H108 H 0.9510 0.5895 0.9118 0.040 Uiso 1 1 calc .
C109 C 1.0397(4) 0.4341(3) 0.92348(18) 0.0385(9) Uani 1 1 d .
H109 H 1.1186 0.4340 0.9528 0.046 Uiso 1 1 calc .
C110 C 1.0237(4) 0.3432(3) 0.9047(2) 0.0468(11) Uani 1 1 d .
H110 H 1.0922 0.2805 0.9210 0.056 Uiso 1 1 calc .
C111 C 0.9083(5) 0.3422(3) 0.8622(2) 0.0507(11) Uani 1 1 d .
H111 H 0.8984 0.2791 0.8493 0.061 Uiso 1 1 calc .
C112 C 0.8068(4) 0.4343(3) 0.8383(2) 0.0411(10) Uani 1 1 d .
H112 H 0.7271 0.4336 0.8096 0.049 Uiso 1 1 calc .
C201 C 0.6975(4) 0.6893(3) 0.60420(17) 0.0300(8) Uani 1 1 d .
C202 C 0.7988(5) 0.6579(3) 0.55282(19) 0.0449(10) Uani 1 1 d .
H202 H 0.9026 0.6320 0.5624 0.054 Uiso 1 1 calc .
C203 C 0.7454(6) 0.6649(4) 0.4866(2) 0.0618(13) Uani 1 1 d .
H203 H 0.8130 0.6432 0.4515 0.074 Uiso 1 1 calc .
C204 C 0.5937(6) 0.7039(4) 0.4734(2) 0.0618(14) Uani 1 1 d .
H204 H 0.5577 0.7071 0.4291 0.074 Uiso 1 1 calc .
C205 C 0.4944(5) 0.7380(4) 0.5235(2) 0.0603(13) Uani 1 1 d .
H205 H 0.3913 0.7671 0.5132 0.072 Uiso 1 1 calc .
C206 C 0.5445(4) 0.7302(3) 0.58962(19) 0.0427(10) Uani 1 1 d .
H206 H 0.4756 0.7523 0.6243 0.051 Uiso 1 1 calc .
C207 C 0.9296(4) 0.5644(3) 0.69837(16) 0.0263(8) Uani 1 1 d .
C208 C 1.0575(4) 0.5656(3) 0.73310(19) 0.0361(9) Uani 1 1 d .
H208 H 1.0666 0.6279 0.7477 0.043 Uiso 1 1 calc .
C209 C 1.1727(4) 0.4740(3) 0.7463(2) 0.0470(11) Uani 1 1 d .
H209 H 1.2596 0.4746 0.7700 0.056 Uiso 1 1 calc .
C210 C 1.1599(5) 0.3836(3) 0.7250(2) 0.0508(11) Uani 1 1 d .
H210 H 1.2370 0.3218 0.7350 0.061 Uiso 1 1 calc .
C211 C 1.0357(5) 0.3824(3) 0.6892(2) 0.0502(11) Uani 1 1 d .
H211 H 1.0294 0.3200 0.6733 0.060 Uiso 1 1 calc .
C212 C 0.9199(4) 0.4716(3) 0.6761(2) 0.0395(9) Uani 1 1 d .
H212 H 0.8340 0.4699 0.6520 0.047 Uiso 1 1 calc .
C301 C 0.5593(3) 0.9783(3) 0.68690(16) 0.0243(7) Uani 1 1 d .
C302 C 0.4564(4) 0.9341(3) 0.71675(19) 0.0369(9) Uani 1 1 d .
H302 H 0.4872 0.8638 0.7314 0.044 Uiso 1 1 calc .
C303 C 0.3088(4) 0.9925(3) 0.7252(2) 0.0453(10) Uani 1 1 d .
H303 H 0.2395 0.9620 0.7456 0.054 Uiso 1 1 calc .
C304 C 0.2638(4) 1.0943(3) 0.7038(2) 0.0451(10) Uani 1 1 d .
H304 H 0.1635 1.1341 0.7097 0.054 Uiso 1 1 calc .
C305 C 0.3649(5) 1.1394(3) 0.6734(2) 0.0448(10) Uani 1 1 d .
H305 H 0.3328 1.2095 0.6583 0.054 Uiso 1 1 calc .
C306 C 0.5131(4) 1.0819(3) 0.66515(18) 0.0333(9) Uani 1 1 d .
H306 H 0.5821 1.1129 0.6449 0.040 Uiso 1 1 calc .
C307 C 0.8055(4) 0.9086(3) 0.59129(16) 0.0258(8) Uani 1 1 d .
C308 C 0.9550(4) 0.8608(3) 0.57588(18) 0.0419(10) Uani 1 1 d .
H308 H 1.0252 0.8288 0.6102 0.050 Uiso 1 1 calc .
C309 C 0.9994(4) 0.8608(4) 0.50947(19) 0.0485(11) Uani 1 1 d .
H309 H 1.1000 0.8275 0.4987 0.058 Uiso 1 1 calc .
C310 C 0.8990(4) 0.9084(4) 0.45966(18) 0.0470(11) Uani 1 1 d .
H310 H 0.9306 0.9083 0.4147 0.056 Uiso 1 1 calc .
C311 C 0.7519(5) 0.9568(4) 0.47475(18) 0.0497(11) Uani 1 1 d .
H311 H 0.6833 0.9904 0.4402 0.060 Uiso 1 1 calc .
C312 C 0.7041(4) 0.9563(3) 0.54057(18) 0.0408(10) Uani 1 1 d .
H312 H 0.6027 0.9883 0.5507 0.049 Uiso 1 1 calc .
C401 C 0.6636(4) 1.0659(3) 0.83077(16) 0.0264(8) Uani 1 1 d .
C402 C 0.5550(5) 1.0568(3) 0.8768(2) 0.0485(11) Uani 1 1 d .
H402 H 0.5560 0.9916 0.8962 0.058 Uiso 1 1 calc .
C403 C 0.4446(5) 1.1452(4) 0.8940(3) 0.0647(14) Uani 1 1 d .
H403 H 0.3719 1.1396 0.9259 0.078 Uiso 1 1 calc .
C404 C 0.4401(5) 1.2398(3) 0.8652(2) 0.0516(11) Uani 1 1 d .
H404 H 0.3647 1.2987 0.8775 0.062 Uiso 1 1 calc .
C405 C 0.5436(4) 1.2495(3) 0.8190(2) 0.0435(10) Uani 1 1 d .
H405 H 0.5389 1.3148 0.7988 0.052 Uiso 1 1 calc .
C406 C 0.6566(4) 1.1626(3) 0.80164(18) 0.0357(9) Uani 1 1 d .
H406 H 0.7288 1.1695 0.7699 0.043 Uiso 1 1 calc .
C407 C 0.9772(4) 0.9656(3) 0.86172(16) 0.0278(8) Uani 1 1 d .
C408 C 1.1117(4) 0.8881(3) 0.8612(2) 0.0489(11) Uani 1 1 d .
H408 H 1.1216 0.8316 0.8348 0.059 Uiso 1 1 calc .
C409 C 1.2327(4) 0.8936(4) 0.8998(2) 0.0566(12) Uani 1 1 d .
H409 H 1.3248 0.8410 0.8990 0.068 Uiso 1 1 calc .
C410 C 1.2193(5) 0.9744(4) 0.9390(2) 0.0513(11) Uani 1 1 d .
H410 H 1.3019 0.9777 0.9648 0.062 Uiso 1 1 calc .
C411 C 1.0846(5) 1.0512(3) 0.9405(2) 0.0525(11) Uani 1 1 d .
H411 H 1.0747 1.1065 0.9680 0.063 Uiso 1 1 calc .
C412 C 0.9635(4) 1.0476(3) 0.9017(2) 0.0419(10) Uani 1 1 d .
H412 H 0.8719 1.1007 0.9025 0.050 Uiso 1 1 calc .

loop_
_atom_site_aniso_label
_atom_site_aniso_U_11
_atom_site_aniso_U_22
_atom_site_aniso_U_33
_atom_site_aniso_U_23
_atom_site_aniso_U_13
_atom_site_aniso_U_12
Pd1 0.02758(14) 0.02303(15) 0.01966(14) -0.00205(10) -0.00157(10) -0.00868(11)
P1 0.0238(4) 0.0235(5) 0.0221(5) 0.0004(4) -0.0021(4) -0.0076(4)
P2 0.0252(4) 0.0223(5) 0.0221(4) -0.0031(4) -0.0016(4) -0.0057(4)
P3 0.0239(4) 0.0220(5) 0.0210(4) -0.0014(4) -0.0015(4) -0.0062(4)
P4 0.0265(5) 0.0247(5) 0.0227(5) -0.0041(4) 0.0012(4) -0.0101(4)
Cl1 0.0782(7) 0.0510(6) 0.0217(5) -0.0037(4) -0.0004(5) -0.0335(6)
Cl2 0.0337(5) 0.0441(6) 0.0495(6) -0.0019(5) -0.0084(4) -0.0100(4)
Cl3 0.0665(7) 0.0471(7) 0.0524(7) -0.0045(5) 0.0170(5) -0.0211(6)
O1 0.068(2) 0.058(2) 0.085(3) -0.022(2) -0.005(2) -0.0159(19)
O2 0.159(4) 0.072(3) 0.071(3) 0.005(2) -0.008(3) -0.021(3)
O3 0.469(11) 0.146(5) 0.083(3) 0.048(3) -0.105(5) -0.208(7)
C1 0.0240(18) 0.0219(18) 0.0256(18) -0.0039(15) 0.0010(15) -0.0057(15)
C2 0.0213(17) 0.0253(19) 0.0292(19) -0.0009(15) -0.0020(14) -0.0056(15)
C3 0.0226(17) 0.0280(19) 0.0240(18) -0.0036(15) 0.0022(14) -0.0083(15)
C101 0.0253(18) 0.029(2) 0.032(2) -0.0009(16) 0.0022(15) -0.0102(16)
C102 0.042(2) 0.070(3) 0.030(2) -0.006(2) 0.0039(18) -0.030(2)
C103 0.059(3) 0.095(4) 0.031(2) -0.009(2) 0.011(2) -0.040(3)
C104 0.052(3) 0.092(4) 0.051(3) -0.009(3) 0.020(2) -0.043(3)
C105 0.042(2) 0.091(4) 0.058(3) -0.006(3) 0.001(2) -0.038(3)
C106 0.037(2) 0.061(3) 0.031(2) -0.003(2) 0.0010(17) -0.025(2)
C107 0.0230(17) 0.030(2) 0.0248(18) 0.0008(15) 0.0016(14) -0.0080(15)
C108 0.0283(19) 0.039(2) 0.035(2) -0.0007(17) -0.0018(16) -0.0110(17)
C109 0.0263(19) 0.047(3) 0.036(2) 0.0081(19) -0.0065(16) -0.0031(18)
C110 0.039(2) 0.038(3) 0.050(3) 0.013(2) -0.003(2) 0.0062(19)
C111 0.064(3) 0.026(2) 0.060(3) 0.003(2) -0.006(2) -0.010(2)
C112 0.045(2) 0.029(2) 0.048(2) 0.0053(18) -0.0154(19) -0.0105(18)
C201 0.038(2) 0.030(2) 0.0246(19) -0.0027(16) -0.0036(16) -0.0148(17)
C202 0.055(3) 0.047(3) 0.034(2) -0.0046(19) 0.003(2) -0.017(2)
C203 0.093(4) 0.070(3) 0.026(2) -0.003(2) 0.010(2) -0.030(3)
C204 0.092(4) 0.077(4) 0.031(2) 0.007(2) -0.017(3) -0.050(3)
C205 0.062(3) 0.084(4) 0.046(3) 0.018(3) -0.026(2) -0.042(3)
C206 0.040(2) 0.057(3) 0.033(2) 0.0036(19) -0.0078(18) -0.020(2)
C207 0.0240(17) 0.027(2) 0.0262(18) -0.0045(15) 0.0028(14) -0.0050(15)
C208 0.0290(19) 0.032(2) 0.047(2) -0.0078(18) 0.0005(17) -0.0086(17)
C209 0.029(2) 0.046(3) 0.059(3) -0.009(2) -0.0131(19) 0.0016(19)
C210 0.044(2) 0.038(3) 0.059(3) -0.012(2) -0.006(2) 0.007(2)
C211 0.057(3) 0.028(2) 0.059(3) -0.015(2) -0.006(2) 0.001(2)
C212 0.037(2) 0.029(2) 0.050(2) -0.0094(19) -0.0080(18) -0.0044(17)
C301 0.0253(17) 0.0251(19) 0.0221(17) -0.0017(15) -0.0015(14) -0.0066(15)
C302 0.034(2) 0.030(2) 0.048(2) -0.0009(18) 0.0032(18) -0.0103(17)
C303 0.030(2) 0.040(3) 0.066(3) 0.000(2) 0.011(2) -0.0106(19)
C304 0.030(2) 0.044(3) 0.052(3) -0.009(2) 0.0032(19) 0.0037(19)
C305 0.050(3) 0.028(2) 0.047(2) -0.0005(19) 0.005(2) 0.0036(19)
C306 0.036(2) 0.030(2) 0.032(2) -0.0026(17) 0.0053(16) -0.0075(17)
C307 0.0285(18) 0.0242(19) 0.0244(18) -0.0016(15) 0.0009(15) -0.0071(15)
C308 0.032(2) 0.060(3) 0.028(2) -0.0019(19) -0.0040(17) -0.0046(19)
C309 0.031(2) 0.077(3) 0.034(2) -0.008(2) 0.0051(18) -0.010(2)
C310 0.045(2) 0.074(3) 0.025(2) -0.005(2) 0.0060(18) -0.021(2)
C311 0.046(2) 0.072(3) 0.023(2) 0.004(2) -0.0058(18) -0.007(2)
C312 0.030(2) 0.059(3) 0.026(2) -0.0012(19) -0.0037(16) -0.0019(19)
C401 0.0278(18) 0.026(2) 0.0280(19) -0.0050(15) -0.0015(15) -0.0106(15)
C402 0.049(3) 0.034(2) 0.063(3) -0.006(2) 0.023(2) -0.013(2)
C403 0.053(3) 0.057(3) 0.083(4) -0.015(3) 0.039(3) -0.013(2)
C404 0.041(2) 0.038(3) 0.072(3) -0.019(2) 0.011(2) -0.003(2)
C405 0.046(2) 0.029(2) 0.051(3) -0.0055(19) -0.001(2) -0.0046(19)
C406 0.039(2) 0.032(2) 0.038(2) -0.0055(18) 0.0076(17) -0.0132(18)
C407 0.0328(19) 0.031(2) 0.0222(18) -0.0006(15) 0.0003(15) -0.0137(17)
C408 0.043(2) 0.049(3) 0.053(3) -0.019(2) -0.008(2) -0.007(2)
C409 0.034(2) 0.068(3) 0.063(3) -0.009(3) -0.012(2) -0.006(2)
C410 0.048(3) 0.066(3) 0.048(3) 0.007(2) -0.021(2) -0.031(2)
C411 0.069(3) 0.045(3) 0.052(3) -0.005(2) -0.021(2) -0.030(2)
C412 0.046(2) 0.033(2) 0.049(2) -0.0084(19) -0.0119(19) -0.0128(19)

loop_
_atom_type_symbol
_atom_type_description
_atom_type_scat_dispersion_real
_atom_type_scat_dispersion_imag
_atom_type_scat_source
C C 0.0033 0.0016 'International Tables Vol C Tables 4.2.6.8 and 6.1.1.4'
H H 0.0000 0.0000 'International Tables Vol C Tables 4.2.6.8 and 6.1.1.4'
O O 0.0106 0.0060 'International Tables Vol C Tables 4.2.6.8 and 6.1.1.4'
Cl Cl 0.1484 0.1585 'International Tables Vol C Tables 4.2.6.8 and 6.1.1.4'
P P 0.1023 0.0942 'International Tables Vol C Tables 4.2.6.8 and 6.1.1.4'
Pd Pd -0.9988 1.0072 'International Tables Vol C Tables 4.2.6.8 and 6.1.1.4'

loop_
_geom_angle_atom_site_label_1
_geom_angle_atom_site_label_2
_geom_angle_atom_site_label_3
_geom_angle
C1 Pd1 P4 87.66(9)
C1 Pd1 Cl1 171.10(10)
P4 Pd1 Cl1 89.92(3)
C1 Pd1 P1 89.97(9)
P4 Pd1 P1 172.58(3)
Cl1 Pd1 P1 93.46(3)
C107 P1 C101 101.04(15)
C107 P1 C2 107.43(15)
C101 P1 C2 105.20(15)
C107 P1 Pd1 117.01(11)
C101 P1 Pd1 120.98(12)
C2 P1 Pd1 104.14(11)
C201 P2 C207 109.29(16)
C201 P2 C2 109.29(16)
C207 P2 C2 105.33(16)
C201 P2 C1 116.49(16)
C207 P2 C1 108.19(16)
C2 P2 C1 107.66(15)
C301 P3 C307 110.36(15)
C301 P3 C1 113.90(16)
C307 P3 C1 114.82(15)
C301 P3 C3 108.26(15)
C307 P3 C3 109.07(15)
C1 P3 C3 99.66(15)
C407 P4 C401 105.11(15)
C407 P4 C3 106.30(15)
C401 P4 C3 106.33(15)
C407 P4 Pd1 117.09(12)
C401 P4 Pd1 115.34(11)
C3 P4 Pd1 105.88(11)
H1OA O1 H1OB 89(5)
H2OA O2 H2OB 87(7)
H1 C1 P3 100(2)
H1 C1 P2 106(2)
P3 C1 P2 121.93(19)
H1 C1 Pd1 102(2)
P3 C1 Pd1 110.18(16)
P2 C1 Pd1 114.19(17)
P2 C2 P1 107.12(16)
P3 C3 P4 106.09(16)
C106 C101 C102 119.4(3)
C106 C101 P1 121.6(3)
C102 C101 P1 118.8(3)
C103 C102 C101 120.2(3)
C104 C103 C102 120.1(4)
C105 C104 C103 120.0(4)
C104 C105 C106 120.7(4)
C101 C106 C105 119.6(3)
C108 C107 C112 119.0(3)
C108 C107 P1 119.4(3)
C112 C107 P1 121.5(3)
C107 C108 C109 120.4(3)
C110 C109 C108 119.8(3)
C109 C110 C111 120.7(4)
C110 C111 C112 119.9(4)
C111 C112 C107 120.2(3)
C202 C201 C206 120.0(3)
C202 C201 P2 119.7(3)
C206 C201 P2 120.3(3)
C201 C202 C203 119.5(4)
C204 C203 C202 119.5(4)
C205 C204 C203 121.0(4)
C204 C205 C206 120.4(4)
C205 C206 C201 119.4(4)
C208 C207 C212 119.1(3)
C208 C207 P2 123.2(3)
C212 C207 P2 117.2(3)
C207 C208 C209 119.7(3)
C210 C209 C208 120.2(4)
C209 C210 C211 120.3(4)
C210 C211 C212 120.5(4)
C211 C212 C207 120.0(3)
C302 C301 C306 119.5(3)
C302 C301 P3 122.3(3)
C306 C301 P3 118.1(3)
C303 C302 C301 120.5(4)
C304 C303 C302 119.8(4)
C303 C304 C305 120.3(3)
C306 C305 C304 120.3(4)
C305 C306 C301 119.5(3)
C312 C307 C308 119.8(3)
C312 C307 P3 122.4(3)
C308 C307 P3 117.8(3)
C309 C308 C307 119.3(3)
C310 C309 C308 120.6(3)
C309 C310 C311 120.2(3)
C310 C311 C312 120.3(4)
C307 C312 C311 119.7(3)
C406 C401 C402 119.1(3)
C406 C401 P4 120.9(3)
C402 C401 P4 119.9(3)
C401 C402 C403 119.2(4)
C404 C403 C402 120.9(4)
C405 C404 C403 120.5(4)
C404 C405 C406 119.8(4)
C401 C406 C405 120.5(3)
C408 C407 C412 119.4(3)
C408 C407 P4 118.7(3)
C412 C407 P4 121.7(3)
C407 C408 C409 119.8(4)
C410 C409 C408 120.7(4)
C409 C410 C411 119.8(4)
C410 C411 C412 120.3(4)
C411 C412 C407 120.0(4)

loop_
_geom_bond_atom_site_label_1
_geom_bond_atom_site_label_2
_geom_bond_distance
Pd1 C1 2.102(3)
Pd1 P4 2.3185(9)
Pd1 Cl1 2.3260(9)
Pd1 P1 2.3376(9)
P1 C107 1.817(3)
P1 C101 1.824(3)
P1 C2 1.837(3)
P2 C201 1.791(3)
P2 C207 1.791(3)
P2 C2 1.796(3)
P2 C1 1.804(3)
P3 C301 1.786(3)
P3 C307 1.797(3)
P3 C1 1.801(3)
P3 C3 1.806(3)
P4 C407 1.813(3)
P4 C401 1.815(3)
P4 C3 1.838(3)
O1 H1OA 0.88(2)
O1 H1OB 0.887(19)
O2 H2OA 0.90(2)
O2 H2OB 0.91(2)
C1 H1 0.94(3)
C101 C106 1.381(5)
C101 C102 1.386(5)
C102 C103 1.380(5)
C103 C104 1.371(6)
C104 C105 1.368(6)
C105 C106 1.383(5)
C107 C108 1.383(5)
C107 C112 1.385(5)
C108 C109 1.388(5)
C109 C110 1.361(6)
C110 C111 1.374(6)
C111 C112 1.384(5)
C201 C202 1.386(5)
C201 C206 1.390(5)
C202 C203 1.399(6)
C203 C204 1.372(7)
C204 C205 1.363(7)
C205 C206 1.386(5)
C207 C208 1.383(5)
C207 C212 1.391(5)
C208 C209 1.392(5)
C209 C210 1.362(6)
C210 C211 1.365(6)
C211 C212 1.374(5)
C301 C302 1.383(5)
C301 C306 1.387(5)
C302 C303 1.382(5)
C303 C304 1.363(6)
C304 C305 1.382(6)
C305 C306 1.382(5)
C307 C312 1.377(5)
C307 C308 1.390(5)
C308 C309 1.383(5)
C309 C310 1.359(5)
C310 C311 1.371(5)
C311 C312 1.382(5)
C401 C406 1.387(5)
C401 C402 1.387(5)
C402 C403 1.390(6)
C403 C404 1.363(6)
C404 C405 1.356(6)
C405 C406 1.389(5)
C407 C408 1.376(5)
C407 C412 1.385(5)
C408 C409 1.389(5)
C409 C410 1.362(6)
C410 C411 1.373(6)
C411 C412 1.384(5)
